data_9004540
loop_
_publ_author_name
'Cooper, M. A.'
'Hawthorne, F. C.'
'Cerny, P.'

_publ_section_title
;
 Ta-Nb order in the crystal structure of niobium-rich calciotantite
;
_journal_name_full 'The Canadian Mineralogist'
_journal_page_first 1289
_journal_page_last 1294
_journal_volume 37
_journal_year 1999
_chemical_formula_sum 'Ca Nb1.179 O11 Ta2.821'
_chemical_name_mineral Calciotantite
_space_group_IT_number 182
_symmetry_space_group_name_Hall 'P 6c 2c'
_symmetry_space_group_name_H-M 'P 63 2 2'
_cell_angle_alpha 90
_cell_angle_beta 90
_cell_angle_gamma 120
_cell_length_a 6.2261
_cell_length_b 6.2261
_cell_length_c 12.280
_cell_formula_units_Z 2
_cell_volume 412.250
_database_code_amcsd 0005632
_exptl_crystal_density_diffrn 6.735
_cod_original_formula_sum '(Ta2.821 Nb1.179) Ca O11'
_cod_database_code 9004540

loop_
_space_group_symop_operation_xyz
x,y,z
x,x-y,1/2-z
x-y,x,1/2+z
y,x,-z
-y,x-y,z
-x+y,y,1/2-z
-x,-y,1/2+z
-x,-x+y,-z
-x+y,-x,z
-y,-x,1/2-z
y,-x+y,1/2+z
x-y,-y,-z

loop_
_atom_site_aniso_label
_atom_site_aniso_U_11
_atom_site_aniso_U_22
_atom_site_aniso_U_33
_atom_site_aniso_U_12
_atom_site_aniso_U_13
_atom_site_aniso_U_23
Ta1 0.00900 0.00900 0.00700 0.00630 -0.00010 0.00010
Nb1 0.00900 0.00900 0.00700 0.00630 -0.00010 0.00010
Ta2 0.00910 0.00910 0.00620 0.00460 0.00000 0.00000
Nb2 0.00910 0.00910 0.00620 0.00460 0.00000 0.00000
Ca 0.00690 0.00690 0.00580 0.00350 0.00000 0.00000
O1 0.00990 0.01210 0.00750 0.00570 0.00100 0.00250
O2 0.01540 0.01540 0.01420 0.01200 0.00060 -0.00060
O3 0.00750 0.00750 0.01270 0.00370 0.00000 0.00000

loop_
_atom_site_label
_atom_site_fract_x
_atom_site_fract_y
_atom_site_fract_z
_atom_site_occupancy
_atom_site_U_iso_or_equiv
Ta1 0.35938 0.35938 0.50000 0.69800 0.00760
Nb1 0.35938 0.35938 0.50000 0.30200 0.00760
Ta2 0.33333 0.66667 0.25000 0.72700 0.00820
Nb2 0.33333 0.66667 0.25000 0.27300 0.00820
Ca 0.66667 0.33333 0.25000 1.00000 0.00650
O1 0.37570 0.43040 0.34400 1.00000 0.00970
O2 0.75320 0.75320 0.50000 1.00000 0.01310
O3 0.33333 0.66667 0.53390 1.00000 0.00920

loop_
_cod_related_entry_id
_cod_related_entry_database
_cod_related_entry_code
1 AMCSD 0005632
